data_7045046
loop_
_publ_author_name
'Duffin, Rebekah N.'
'Blair, Victoria L.'
'Kedzierski, Lukasz'
'Andrews, Philip C.'

_publ_section_title
;
 Comparative stability, toxicity and anti-leishmanial activity of
 triphenyl antimony(v) and bismuth(v) \a-hydroxy carboxylato complexes.
;
_journal_issue 3
_journal_name_full 'Dalton transactions (Cambridge, England : 2003)'
_journal_page_first 971
_journal_page_last 980
_journal_paper_doi 10.1039/c7dt04171c
_journal_volume 47
_journal_year 2018
_chemical_absolute_configuration ad
_chemical_formula_moiety 'C34 H29 Bi O6'
_chemical_formula_sum 'C34 H29 Bi O6'
_chemical_formula_weight 742.55
_chemical_name_systematic trisphenylbismuth-bis(R-mandelate)
_space_group_crystal_system orthorhombic
_space_group_IT_number 19
_space_group_name_Hall 'P 2ac 2ab'
_space_group_name_H-M_alt 'P 21 21 21'
_symmetry_space_group_name_Hall 'P 2ac 2ab'
_symmetry_space_group_name_H-M 'P 21 21 21'
_atom_sites_solution_hydrogens geom
_audit_creation_date 2017-10-07
_audit_creation_method
;
Olex2 1.2
(compiled 2017.03.02 svn.r3394 for OlexSys, GUI svn.r5324)
;
_audit_update_record
;
2017-10-07 deposited with the CCDC.
2017-12-13 downloaded from the CCDC.
;
_cell_angle_alpha 90
_cell_angle_beta 90
_cell_angle_gamma 90
_cell_formula_units_Z 4
_cell_length_a 10.2480(8)
_cell_length_b 12.0087(11)
_cell_length_c 23.2139(16)
_cell_measurement_reflns_used 4298
_cell_measurement_temperature 123(2)
_cell_measurement_theta_max 28.66
_cell_measurement_theta_min 2.76
_cell_volume 2856.8(4)
_computing_cell_refinement 'SAINT v8.34A (Bruker, 2013)'
_computing_data_collection 'Bruker APEX2'
_computing_data_reduction 'SAINT v8.34A (Bruker, 2013)'
_computing_molecular_graphics 'Olex2 (Dolomanov et al., 2009)'
_computing_publication_material 'Olex2 (Dolomanov et al., 2009)'
_computing_structure_refinement 'ShelXL (Sheldrick, 2015)'
_computing_structure_solution 'SHELXS-97 (Sheldrick 2008)'
_diffrn_ambient_temperature 123.15
_diffrn_measured_fraction_theta_full 0.997
_diffrn_measured_fraction_theta_max 0.992
_diffrn_measurement_device_type 'Bruker APEX-II CCD'
_diffrn_measurement_method '\f and \w scans'
_diffrn_radiation_type MoK\a
_diffrn_radiation_wavelength 0.71073
_diffrn_reflns_av_R_equivalents 0.0591
_diffrn_reflns_av_unetI/netI 0.0765
_diffrn_reflns_Laue_measured_fraction_full 0.997
_diffrn_reflns_Laue_measured_fraction_max 0.992
_diffrn_reflns_limit_h_max 13
_diffrn_reflns_limit_h_min -14
_diffrn_reflns_limit_k_max 15
_diffrn_reflns_limit_k_min -16
_diffrn_reflns_limit_l_max 32
_diffrn_reflns_limit_l_min -24
_diffrn_reflns_number 23841
_diffrn_reflns_point_group_measured_fraction_full 0.997
_diffrn_reflns_point_group_measured_fraction_max 0.987
_diffrn_reflns_theta_full 25.242
_diffrn_reflns_theta_max 29.808
_diffrn_reflns_theta_min 2.440
_diffrn_standards_number 0
_exptl_absorpt_coefficient_mu 6.217
_exptl_absorpt_correction_T_max 0.7459
_exptl_absorpt_correction_T_min 0.4843
_exptl_absorpt_correction_type multi-scan
_exptl_absorpt_process_details
'SADABS-2014/3 (Bruker,2014/3) was used for absorption correction. wR2(int) was 0.1081 before and 0.0727 after correction. The Ratio of minimum to maximum transmission is 0.6493. The \l/2 correction factor is 0.00150.'
_exptl_crystal_colour 'clear brownish white'
_exptl_crystal_colour_lustre clear
_exptl_crystal_colour_modifier brownish
_exptl_crystal_colour_primary white
_exptl_crystal_density_diffrn 1.726
_exptl_crystal_density_method 'not measured'
_exptl_crystal_description needle
_exptl_crystal_F_000 1456
_exptl_crystal_size_max 0.36
_exptl_crystal_size_mid 0.2
_exptl_crystal_size_min 0.19
_refine_diff_density_max 0.918
_refine_diff_density_min -1.306
_refine_diff_density_rms 0.136
_refine_ls_abs_structure_details
;
 Flack x determined using 2807 quotients [(I+)-(I-)]/[(I+)+(I-)]
 (Parsons, Flack and Wagner, Acta Cryst. B69 (2013) 249-259).
;
_refine_ls_abs_structure_Flack -0.014(6)
_refine_ls_extinction_method none
_refine_ls_goodness_of_fit_ref 0.890
_refine_ls_hydrogen_treatment constr
_refine_ls_matrix_type full
_refine_ls_number_parameters 372
_refine_ls_number_reflns 8078
_refine_ls_number_restraints 0
_refine_ls_restrained_S_all 0.890
_refine_ls_R_factor_all 0.0415
_refine_ls_R_factor_gt 0.0322
_refine_ls_shift/su_max 0.001
_refine_ls_shift/su_mean 0.000
_refine_ls_structure_factor_coef Fsqd
_refine_ls_weighting_details 'w=1/[\s^2^(Fo^2^)] where P=(Fo^2^+2Fc^2^)/3'
_refine_ls_weighting_scheme calc
_refine_ls_wR_factor_gt 0.0599
_refine_ls_wR_factor_ref 0.0632
_reflns_Friedel_coverage 0.784
_reflns_Friedel_fraction_full 0.998
_reflns_Friedel_fraction_max 0.982
_reflns_number_gt 7068
_reflns_number_total 8078
_reflns_threshold_expression 'I > 2\s(I)'
_cod_data_source_file c7dt04171c2.cif
_cod_data_source_block vb212reb
_cod_depositor_comments 'Adding full bibliography for 7045044--7045046.cif.'
_cod_database_code 7045046
_shelx_shelxl_version_number 2016/6
_shelx_space_group_comment
;
The symmetry employed for this shelxl refinement is uniquely defined
by the following loop, which should always be used as a source of
symmetry information in preference to the above space-group names.
They are only intended as comments.
;
_shelx_estimated_absorpt_t_max 0.385
_shelx_estimated_absorpt_t_min 0.213
_olex2_refinement_description
;
1. Fixed Uiso
 At 1.2 times of:
  All C(H) groups, All O(H) groups
2.a Ternary CH refined with riding coordinates:
 C20(H20), C28(H28)
2.b Aromatic/amide H refined with riding coordinates:
 C2(H2), C3(H3A), C4(H4), C5(H5), C6(H6A), C8(H8), C9(H9), C10(H10), C11(H11),
 C12(H12), C14(H14), C15(H15), C16(H16), C17(H17), C18(H18), C22(H22), C23(H23),
  C24(H24), C25(H25), C26(H26), C30(H30), C31(H31), C32(H32), C33(H33), C34(H34)
2.c Idealised tetrahedral OH refined as rotating group:
 O3(H3), O6(H6)
;
_olex2_submission_special_instructions 'No special instructions were received'

loop_
_space_group_symop_operation_xyz
'x, y, z'
'-x+1/2, -y, z+1/2'
'x+1/2, -y+1/2, -z'
'-x, y+1/2, -z+1/2'

loop_
_atom_site_label
_atom_site_type_symbol
_atom_site_fract_x
_atom_site_fract_y
_atom_site_fract_z
_atom_site_U_iso_or_equiv
_atom_site_adp_type
_atom_site_occupancy
_atom_site_site_symmetry_order
_atom_site_calc_flag
_atom_site_refinement_flags_posn
Bi1 Bi 0.37858(2) 0.71234(2) 0.21025(2) 0.01103(6) Uani 1 1 d .
O1 O 0.3407(4) 0.5843(4) 0.28109(18) 0.0131(10) Uani 1 1 d .
O2 O 0.1324(5) 0.6045(4) 0.25740(17) 0.0188(10) Uani 1 1 d .
O3 O 0.0455(5) 0.5070(5) 0.3518(2) 0.0267(13) Uani 1 1 d .
H3 H 0.009363 0.532615 0.322173 0.032 Uiso 1 1 calc GR
O4 O 0.4260(4) 0.8488(4) 0.14219(18) 0.0166(10) Uani 1 1 d .
O5 O 0.2101(4) 0.8275(4) 0.13592(18) 0.0163(10) Uani 1 1 d .
O6 O 0.1828(5) 1.0018(5) 0.0658(2) 0.0238(12) Uani 1 1 d .
H6 H 0.132356 0.970868 0.089439 0.029 Uiso 1 1 calc GR
C1 C 0.5841(5) 0.7133(6) 0.2376(2) 0.0134(11) Uani 1 1 d .
C2 C 0.6722(5) 0.7861(6) 0.2118(3) 0.0174(11) Uani 1 1 d .
H2 H 0.644187 0.833810 0.181561 0.021 Uiso 1 1 calc R
C3 C 0.7998(6) 0.7887(7) 0.2301(3) 0.0198(13) Uani 1 1 d .
H3A H 0.860191 0.837440 0.212013 0.024 Uiso 1 1 calc R
C4 C 0.8409(6) 0.7207(6) 0.2748(3) 0.0202(14) Uani 1 1 d .
H4 H 0.929190 0.722833 0.287246 0.024 Uiso 1 1 calc R
C5 C 0.7528(7) 0.6493(7) 0.3013(3) 0.0256(16) Uani 1 1 d .
H5 H 0.780285 0.604618 0.332845 0.031 Uiso 1 1 calc R
C6 C 0.6248(7) 0.6430(6) 0.2821(3) 0.0225(13) Uani 1 1 d .
H6A H 0.565634 0.591510 0.298921 0.027 Uiso 1 1 calc R
C7 C 0.2836(6) 0.8372(5) 0.2657(3) 0.0135(12) Uani 1 1 d .
C8 C 0.3640(7) 0.8828(6) 0.3072(2) 0.0186(14) Uani 1 1 d .
H8 H 0.452409 0.859984 0.310636 0.022 Uiso 1 1 calc R
C9 C 0.3124(8) 0.9628(7) 0.3437(3) 0.0275(18) Uani 1 1 d .
H9 H 0.365803 0.996173 0.372378 0.033 Uiso 1 1 calc R
C10 C 0.1844(8) 0.9938(6) 0.3384(3) 0.0245(17) Uani 1 1 d .
H10 H 0.149425 1.048347 0.363658 0.029 Uiso 1 1 calc R
C11 C 0.1045(7) 0.9463(6) 0.2964(3) 0.0251(15) Uani 1 1 d .
H11 H 0.015661 0.968168 0.293269 0.030 Uiso 1 1 calc R
C12 C 0.1550(6) 0.8674(6) 0.2593(3) 0.0184(14) Uani 1 1 d .
H12 H 0.102337 0.834770 0.230209 0.022 Uiso 1 1 calc R
C13 C 0.3499(6) 0.5907(6) 0.1398(3) 0.0163(14) Uani 1 1 d .
C14 C 0.4067(7) 0.6145(6) 0.0879(3) 0.0202(15) Uani 1 1 d .
H14 H 0.453325 0.682056 0.082292 0.024 Uiso 1 1 calc R
C15 C 0.3946(8) 0.5373(6) 0.0435(3) 0.0257(17) Uani 1 1 d .
H15 H 0.432702 0.552438 0.006983 0.031 Uiso 1 1 calc R
C16 C 0.3279(8) 0.4394(7) 0.0520(3) 0.0283(18) Uani 1 1 d .
H16 H 0.320741 0.387022 0.021472 0.034 Uiso 1 1 calc R
C17 C 0.2702(9) 0.4163(7) 0.1056(3) 0.0309(19) Uani 1 1 d .
H17 H 0.223619 0.348784 0.111292 0.037 Uiso 1 1 calc R
C18 C 0.2817(8) 0.4927(7) 0.1503(3) 0.0252(16) Uani 1 1 d .
H18 H 0.244114 0.478354 0.186963 0.030 Uiso 1 1 calc R
C19 C 0.2190(5) 0.5769(5) 0.2915(3) 0.0120(11) Uani 1 1 d .
C20 C 0.1782(7) 0.5372(6) 0.3519(3) 0.0174(14) Uani 1 1 d .
H20 H 0.231387 0.470263 0.362249 0.021 Uiso 1 1 calc R
C21 C 0.2105(7) 0.6300(6) 0.3936(3) 0.0191(14) Uani 1 1 d .
C22 C 0.3388(8) 0.6433(8) 0.4119(3) 0.0292(18) Uani 1 1 d .
H22 H 0.403838 0.591721 0.400204 0.035 Uiso 1 1 calc R
C23 C 0.3715(12) 0.7318(8) 0.4473(3) 0.048(3) Uani 1 1 d .
H23 H 0.458961 0.741134 0.460038 0.058 Uiso 1 1 calc R
C24 C 0.2759(14) 0.8069(9) 0.4640(4) 0.059(4) Uani 1 1 d .
H24 H 0.298227 0.867512 0.488347 0.070 Uiso 1 1 calc R
C25 C 0.1498(12) 0.7946(8) 0.4458(3) 0.047(3) Uani 1 1 d .
H25 H 0.085284 0.846771 0.457503 0.057 Uiso 1 1 calc R
C26 C 0.1156(9) 0.7060(6) 0.4103(3) 0.0274(15) Uani 1 1 d .
H26 H 0.028044 0.697527 0.397629 0.033 Uiso 1 1 calc R
C27 C 0.3122(7) 0.8713(6) 0.1206(3) 0.0162(14) Uani 1 1 d .
C28 C 0.3092(7) 0.9568(6) 0.0717(3) 0.0163(14) Uani 1 1 d .
H28 H 0.372135 1.018090 0.080447 0.020 Uiso 1 1 calc R
C29 C 0.3529(7) 0.8964(6) 0.0174(3) 0.0170(14) Uani 1 1 d .
C30 C 0.2647(8) 0.8290(6) -0.0124(3) 0.0219(15) Uani 1 1 d .
H30 H 0.175944 0.826351 -0.000639 0.026 Uiso 1 1 calc R
C31 C 0.3056(8) 0.7664(7) -0.0588(3) 0.0283(18) Uani 1 1 d .
H31 H 0.245454 0.719822 -0.078536 0.034 Uiso 1 1 calc R
C32 C 0.4357(8) 0.7714(7) -0.0767(3) 0.0288(19) Uani 1 1 d .
H32 H 0.464415 0.727301 -0.108239 0.035 Uiso 1 1 calc R
C33 C 0.5219(7) 0.8399(7) -0.0488(3) 0.0257(17) Uani 1 1 d .
H33 H 0.609764 0.844767 -0.061522 0.031 Uiso 1 1 calc R
C34 C 0.4811(7) 0.9018(7) -0.0022(3) 0.0232(16) Uani 1 1 d .
H34 H 0.541553 0.949058 0.016878 0.028 Uiso 1 1 calc R

loop_
_atom_site_aniso_label
_atom_site_aniso_U_11
_atom_site_aniso_U_22
_atom_site_aniso_U_33
_atom_site_aniso_U_23
_atom_site_aniso_U_13
_atom_site_aniso_U_12
Bi1 0.01056(9) 0.01317(9) 0.00935(9) -0.00016(10) -0.00021(9) -0.00058(10)
O1 0.010(2) 0.015(2) 0.014(2) -0.0003(18) 0.0026(16) -0.0020(16)
O2 0.016(2) 0.024(2) 0.016(2) -0.0017(18) -0.004(2) 0.000(2)
O3 0.016(3) 0.038(4) 0.026(3) -0.003(3) 0.007(2) -0.009(2)
O4 0.019(2) 0.015(2) 0.016(2) 0.0037(19) -0.0037(18) 0.0006(19)
O5 0.017(2) 0.020(2) 0.012(2) 0.0001(19) -0.0009(18) -0.0025(19)
O6 0.024(3) 0.028(3) 0.020(3) 0.007(2) 0.005(2) 0.007(2)
C1 0.011(3) 0.014(3) 0.015(3) -0.001(3) 0.000(2) 0.003(3)
C2 0.017(2) 0.016(3) 0.018(3) 0.001(4) 0.000(3) 0.000(3)
C3 0.015(3) 0.019(3) 0.025(3) 0.007(3) 0.001(2) -0.006(3)
C4 0.013(3) 0.022(3) 0.025(3) 0.004(3) -0.005(2) 0.001(3)
C5 0.016(3) 0.033(4) 0.028(4) 0.010(3) -0.001(3) 0.005(3)
C6 0.016(3) 0.028(3) 0.024(3) 0.014(3) 0.000(3) 0.002(3)
C7 0.014(3) 0.010(3) 0.016(3) 0.001(2) 0.002(2) 0.003(3)
C8 0.015(3) 0.023(3) 0.017(3) -0.001(2) -0.001(3) -0.006(3)
C9 0.035(5) 0.024(4) 0.024(4) -0.010(3) 0.005(3) -0.012(3)
C10 0.038(4) 0.012(4) 0.024(4) -0.004(3) 0.010(3) 0.008(3)
C11 0.021(4) 0.024(3) 0.030(4) 0.006(3) 0.007(3) 0.006(3)
C12 0.016(3) 0.023(4) 0.016(3) 0.004(3) -0.001(2) 0.002(3)
C13 0.013(3) 0.017(3) 0.019(3) -0.004(3) -0.003(2) 0.001(2)
C14 0.025(4) 0.017(3) 0.018(3) 0.002(3) 0.004(3) 0.000(3)
C15 0.035(5) 0.029(4) 0.013(3) 0.000(3) 0.004(3) 0.006(4)
C16 0.046(5) 0.025(4) 0.015(3) -0.006(3) 0.000(3) 0.001(3)
C17 0.042(5) 0.023(4) 0.028(4) -0.007(3) 0.003(4) -0.010(4)
C18 0.036(4) 0.021(4) 0.019(3) -0.003(3) 0.000(3) -0.003(3)
C19 0.012(3) 0.008(3) 0.016(3) -0.003(3) 0.005(3) -0.001(2)
C20 0.016(3) 0.017(4) 0.019(3) 0.005(3) 0.005(3) 0.000(3)
C21 0.031(4) 0.017(3) 0.010(3) 0.002(3) 0.002(3) -0.002(3)
C22 0.034(4) 0.035(5) 0.018(3) 0.006(3) -0.005(3) -0.007(4)
C23 0.065(6) 0.059(7) 0.020(3) 0.002(4) -0.007(5) -0.035(6)
C24 0.128(11) 0.031(6) 0.017(4) -0.005(4) 0.007(5) -0.033(6)
C25 0.093(8) 0.025(4) 0.024(4) -0.003(4) 0.018(5) 0.006(6)
C26 0.046(4) 0.016(3) 0.020(3) 0.001(3) 0.010(3) 0.009(5)
C27 0.016(3) 0.018(4) 0.014(3) 0.000(3) -0.001(3) 0.000(3)
C28 0.020(3) 0.018(4) 0.011(3) 0.004(3) -0.002(3) 0.001(3)
C29 0.021(4) 0.018(3) 0.012(3) 0.002(2) 0.000(2) 0.005(3)
C30 0.028(4) 0.021(4) 0.016(3) -0.002(3) 0.002(3) 0.000(3)
C31 0.042(5) 0.026(5) 0.017(3) 0.001(3) -0.003(3) -0.002(3)
C32 0.041(4) 0.029(5) 0.016(3) 0.001(3) 0.008(3) 0.013(4)
C33 0.020(4) 0.033(4) 0.024(4) 0.010(3) 0.006(3) 0.014(3)
C34 0.022(4) 0.030(4) 0.017(3) 0.003(3) 0.002(3) 0.002(3)

loop_
_atom_type_symbol
_atom_type_description
_atom_type_scat_dispersion_real
_atom_type_scat_dispersion_imag
_atom_type_scat_source
C C 0.0033 0.0016 'International Tables Vol C Tables 4.2.6.8 and 6.1.1.4'
H H 0.0000 0.0000 'International Tables Vol C Tables 4.2.6.8 and 6.1.1.4'
O O 0.0106 0.0060 'International Tables Vol C Tables 4.2.6.8 and 6.1.1.4'
Bi Bi -4.1077 10.2566 'International Tables Vol C Tables 4.2.6.8 and 6.1.1.4'

loop_
_geom_angle_atom_site_label_1
_geom_angle_atom_site_label_2
_geom_angle_atom_site_label_3
_geom_angle
O1 Bi1 O2 46.62(14)
O1 Bi1 O4 176.31(16)
O1 Bi1 O5 132.06(14)
O4 Bi1 O2 135.85(14)
O4 Bi1 O5 50.50(14)
O5 Bi1 O2 85.44(13)
C1 Bi1 O1 87.6(2)
C1 Bi1 O2 133.85(19)
C1 Bi1 O4 89.6(2)
C1 Bi1 O5 139.8(2)
C1 Bi1 C7 104.5(2)
C1 Bi1 C13 110.1(2)
C7 Bi1 O1 87.8(2)
C7 Bi1 O2 73.30(19)
C7 Bi1 O4 90.6(2)
C7 Bi1 O5 75.65(19)
C7 Bi1 C13 145.3(2)
C13 Bi1 O1 93.75(19)
C13 Bi1 O2 82.80(19)
C13 Bi1 O4 89.5(2)
C13 Bi1 O5 77.8(2)
C19 O1 Bi1 110.5(4)
C19 O2 Bi1 75.4(4)
C27 O4 Bi1 102.8(4)
C27 O5 Bi1 82.2(4)
C2 C1 Bi1 119.9(4)
C2 C1 C6 120.3(6)
C6 C1 Bi1 119.7(5)
C3 C2 C1 119.8(6)
C2 C3 C4 120.5(6)
C3 C4 C5 119.9(6)
C6 C5 C4 120.4(6)
C5 C6 C1 119.1(6)
C8 C7 Bi1 114.5(5)
C12 C7 Bi1 122.7(5)
C12 C7 C8 122.8(6)
C7 C8 C9 118.3(7)
C10 C9 C8 119.9(7)
C9 C10 C11 121.0(7)
C12 C11 C10 119.7(7)
C7 C12 C11 118.3(6)
C14 C13 Bi1 117.1(5)
C14 C13 C18 123.1(6)
C18 C13 Bi1 119.7(5)
C13 C14 C15 118.3(7)
C16 C15 C14 120.5(6)
C15 C16 C17 120.4(7)
C18 C17 C16 119.7(7)
C17 C18 C13 118.1(7)
O1 C19 C20 117.4(6)
O2 C19 O1 124.3(6)
O2 C19 C20 118.2(5)
O3 C20 C19 109.9(6)
O3 C20 C21 113.7(6)
C21 C20 C19 107.2(5)
C22 C21 C20 119.1(7)
C26 C21 C20 120.6(7)
C26 C21 C22 120.1(7)
C23 C22 C21 119.9(9)
C22 C23 C24 119.6(10)
C25 C24 C23 120.8(9)
C24 C25 C26 120.2(9)
C21 C26 C25 119.5(9)
O4 C27 C28 116.4(6)
O5 C27 O4 124.5(6)
O5 C27 C28 119.1(6)
O6 C28 C27 110.3(5)
O6 C28 C29 112.0(5)
C29 C28 C27 106.8(6)
C30 C29 C28 119.7(6)
C34 C29 C28 121.8(6)
C34 C29 C30 118.4(6)
C31 C30 C29 120.4(7)
C30 C31 C32 119.9(8)
C33 C32 C31 120.0(7)
C32 C33 C34 120.0(7)
C33 C34 C29 121.2(7)

loop_
_geom_bond_atom_site_label_1
_geom_bond_atom_site_label_2
_geom_bond_distance
Bi1 O1 2.284(4)
Bi1 O2 3.040(5)
Bi1 O4 2.327(5)
Bi1 O5 2.806(4)
Bi1 C1 2.200(6)
Bi1 C7 2.203(6)
Bi1 C13 2.213(7)
O1 C19 1.274(7)
O2 C19 1.234(8)
O3 C20 1.408(8)
O4 C27 1.297(8)
O5 C27 1.224(8)
O6 C28 1.410(9)
C1 C2 1.392(9)
C1 C6 1.397(9)
C2 C3 1.376(8)
C3 C4 1.386(9)
C4 C5 1.389(10)
C5 C6 1.388(10)
C7 C8 1.381(9)
C7 C12 1.375(9)
C8 C9 1.386(10)
C9 C10 1.369(12)
C10 C11 1.395(11)
C11 C12 1.380(10)
C13 C14 1.368(9)
C13 C18 1.390(10)
C14 C15 1.392(9)
C15 C16 1.375(11)
C16 C17 1.406(11)
C17 C18 1.390(10)
C19 C20 1.540(9)
C20 C21 1.513(10)
C21 C22 1.391(10)
C21 C26 1.389(10)
C22 C23 1.384(12)
C23 C24 1.387(16)
C24 C25 1.367(16)
C25 C26 1.390(12)
C27 C28 1.531(9)
C28 C29 1.521(9)
C29 C30 1.397(10)
C29 C34 1.392(10)
C30 C31 1.379(10)
C31 C32 1.398(11)
C32 C33 1.370(12)
C33 C34 1.376(10)

loop_
_geom_hbond_atom_site_label_D
_geom_hbond_atom_site_label_H
_geom_hbond_atom_site_label_A
_geom_hbond_distance_DH
_geom_hbond_distance_HA
_geom_hbond_distance_DA
_geom_hbond_angle_DHA
O3 H3 O2 0.84 2.14 2.640(7) 117.6
O6 H6 O5 0.84 2.18 2.666(7) 116.5
